data_1537239
loop_
_publ_author_name
'Ruck, M.'
'Schmidt, P.'

_publ_section_title
;
 Synthesen und Kristallstrukturen der homoeotypen Selenitbromide Bi8 (Se
 O3)9 Br6 und Cs Sm21 (Se O3)24 Br16
;
_journal_name_full 'Zeitschrift fuer Anorganische und Allgemeine Chemie'
_journal_page_first 2133
_journal_page_last 2143
_journal_volume 629
_journal_year 2003
_chemical_formula_sum 'Bi2.667 Br2 O9 Se3'
_chemical_name_systematic 'Bi2.667 (Se O3)3 Br2'
_space_group_crystal_system orthorhombic
_space_group_IT_number 68
_space_group_name_Hall '-B 2b 2ab'
_space_group_name_H-M_alt 'B b a b :2'
_cell_angle_alpha 90
_cell_angle_beta 90
_cell_angle_gamma 90
_cell_formula_units_Z 16
_cell_length_a 15.884
_cell_length_b 15.884
_cell_length_c 18.305
_cell_volume 4618.378
_citation_journal_id_ASTM ZAACAB
_cod_data_source_file Ruck_ZAACAB_2003_1125.cif
_cod_data_source_block Bi2.667Br2O9Se3
_cod_original_sg_symbol_H-M 'B b a b :2'
_cod_database_code 1537239

loop_
_space_group_symop_id
_space_group_symop_operation_xyz
1 x,y,z
2 -x+1/2,y,-z
3 x+1/2,-y+1/2,-z
4 -x,-y+1/2,z
5 -x,-y,-z
6 x-1/2,-y,z
7 -x-1/2,y-1/2,z
8 x,y-1/2,-z
9 x+1/2,y,z+1/2
10 -x+1,y,-z+1/2
11 x+1,-y+1/2,-z+1/2
12 -x+1/2,-y+1/2,z+1/2
13 -x+1/2,-y,-z+1/2
14 x,-y,z+1/2
15 -x,y-1/2,z+1/2
16 x+1/2,y-1/2,-z+1/2

loop_
_atom_site_label
_atom_site_type_symbol
_atom_site_fract_x
_atom_site_fract_y
_atom_site_fract_z
_atom_site_occupancy
_atom_site_U_iso_or_equiv
Br1 Br-1 0 0 0 1 0.0
Se4 Se+4 0.0459 0.2014 0.2042 0.128 0.0
O3 O-2 0.2447 0.1283 0.3463 1 0.0
Br4 Br-1 0.25 0.2511 0 1 0.0
O5 O-2 0.1252 0.2526 0.3465 1 0.0
O8 O-2 0.1349 0.1161 0.2279 1 0.0
Bi5 Bi+3 0.11852 0.36693 0.0785 0.973 0.0
O1 O-2 0.3786 0.0421 0.3205 1 0.0
Br2 Br-1 0 0.25 -0.00647 1 0.0
O7 O-2 0.1237 0.0043 0.3456 1 0.0
Br3 Br-1 0.25 -0.0105 0 1 0.0
Bi3 Bi+3 0.24174 0.25 0.25 1 0.0
Bi2 Bi+3 0 0.00933 0.25 1 0.0
O9 O-2 0.2925 0.1276 0.1773 1 0.0
Bi4 Bi+3 0.25 0 0.25 0.891 0.0
O6 O-2 0.0023 0.3732 0.3496 1 0.0
Se2 Se+4 0.35042 0.37255 0.12909 1 0.0
Bi1 Bi+3 0.5 0.25 0.25 1 0.0
O4 O-2 0.4598 0.1259 0.181 1 0.0
O2 O-2 0.3753 0.2895 0.1818 1 0.0
Se3 Se+4 0.10936 0.13984 0.14014 0.872 0.0
Se1 Se+4 0.37688 0.10039 0.12648 1 0.0
